data_2300683
loop_
_publ_author_name
'Petrenko, Arsen'
'Novikova, Nataliya'
'Blagov, Alexander'
'Kulikov, Anton'
'Pisarevskii, Yury'
'Verin, Igor'
'Kovalchuk, Michail'

_publ_section_title
;
 Lateral deformations of a crystal of potassium acid phthalate in an
 external electric field
;
_journal_coeditor_code NB5302SUP1
_journal_issue 5
_journal_name_full 'Journal of Applied Crystallography'
_journal_page_first 1317
_journal_page_last 1326
_journal_paper_doi 10.1107/S1600576721007366
_journal_volume 54
_journal_year 2021
_chemical_formula_moiety 'C8 H5 K0.992 O4'
_chemical_formula_sum 'C8 H5 K0.992 O4'
_chemical_formula_weight 203.91
_space_group_IT_number 29
_space_group_name_Hall 'P 2c -2ac'
_space_group_name_H-M_alt 'P c a 21'
_symmetry_cell_setting orthorhombic
_symmetry_Int_Tables_number 29
_symmetry_space_group_name_Hall 'P 2c -2ac'
_symmetry_space_group_name_H-M 'P c a 21'
_cell_angle_alpha 90
_cell_angle_beta 90
_cell_angle_gamma 90
_cell_formula_units_Z 4
_cell_length_a 9.6017(2)
_cell_length_b 13.3049(4)
_cell_length_c 6.46650(10)
_cell_measurement_reflns_used 7072
_cell_measurement_temperature 295
_cell_measurement_theta_max 32.11
_cell_measurement_theta_min 3.74
_cell_volume 826.09(3)
_computing_cell_refinement 'CrysAlisPro 1.171.39.46 (Rigaku OD, 2018)'
_computing_data_collection 'CrysAlisPro 1.171.39.46 (Rigaku OD, 2018)'
_computing_data_reduction 'CrysAlisPro 1.171.39.46 (Rigaku OD, 2018)'
_diffrn_ambient_temperature 295
_diffrn_detector 'CCD plate'
_diffrn_detector_area_resol_mean 16.1745
_diffrn_measured_fraction_theta_full 0.98
_diffrn_measured_fraction_theta_max 0.88
_diffrn_measurement_device 'four-circle diffractometer'
_diffrn_measurement_device_type 'Xcalibur, EosS2 with high theta cut'
_diffrn_measurement_method '\w scans'
_diffrn_radiation_monochromator graphite
_diffrn_radiation_probe x-ray
_diffrn_radiation_source 'X-ray tube'
_diffrn_radiation_type 'Mo K\a'
_diffrn_radiation_wavelength 0.71073
_diffrn_reflns_av_R_equivalents 0.0281
_diffrn_reflns_av_unetI/netI 0.0369
_diffrn_reflns_limit_h_max 13
_diffrn_reflns_limit_h_min -10
_diffrn_reflns_limit_k_max 18
_diffrn_reflns_limit_k_min -18
_diffrn_reflns_limit_l_max 9
_diffrn_reflns_limit_l_min -9
_diffrn_reflns_number 16577
_diffrn_reflns_theta_full 26.79
_diffrn_reflns_theta_max 29.83
_diffrn_reflns_theta_min 3.73
_diffrn_source 'fine-focus sealed X-ray tube'
_exptl_absorpt_coefficient_mu 0.613
_exptl_absorpt_correction_T_max 0.971
_exptl_absorpt_correction_T_min 0.879
_exptl_absorpt_correction_type analytical
_exptl_absorpt_process_details
;
CrysAlisPro 1.171.39.46 (Rigaku Oxford Diffraction, 2018)
Analytical numeric absorption correction using a multifaceted crystal
model based on expressions derived by R.C. Clark & J.S. Reid.
(Clark, R. C. & Reid, J. S. (1995). Acta Cryst. A51, 887-897)
Empirical absorption correction using spherical harmonics, implemented in 
SCALE3 ABSPACK scaling algorithm.
;
_exptl_crystal_colour colourless
_exptl_crystal_density_diffrn 1.6395
_exptl_crystal_description plate
_exptl_crystal_F_000 415
_exptl_crystal_size_max 0.394
_exptl_crystal_size_mid 0.229
_exptl_crystal_size_min 0.048
_refine_diff_density_max 0.12
_refine_diff_density_min -0.14
_refine_ls_abs_structure_details
;
1049 of Friedel pairs used in the refinement
;
_refine_ls_abs_structure_Flack -0.03(3)
_refine_ls_extinction_method none
_refine_ls_goodness_of_fit_gt 1.24
_refine_ls_goodness_of_fit_ref 1.21
_refine_ls_hydrogen_treatment refall
_refine_ls_number_constraints 1
_refine_ls_number_parameters 152
_refine_ls_number_reflns 2291
_refine_ls_number_restraints 0
_refine_ls_R_factor_all 0.0320
_refine_ls_R_factor_gt 0.0244
_refine_ls_shift/su_max 0.0094
_refine_ls_shift/su_mean 0.0016
_refine_ls_structure_factor_coef F
_refine_ls_weighting_details w=1/(\s^2^(F)+0.0001F^2^)
_refine_ls_weighting_scheme sigma
_refine_ls_wR_factor_gt 0.0232
_refine_ls_wR_factor_ref 0.0245
_reflns_number_gt 1980
_reflns_number_total 2291
_reflns_threshold_expression I>3\s(I)
_cod_data_source_file nb5302sup1.cif
_cod_data_source_block I
_cod_depositor_comments
;
The following automatic conversions were performed:

data item '_diffrn_radiation_probe' value 'X-ray' was changed to
'x-ray' in accordance with the
/home/data/users/saulius/crontab/automatic-downloads/rss-feeds/IUCr/lib/dictionaries/cif_core.dic
dictionary named 'cif_core.dic' version 2.4.2 last updated on
2011-04-26.

Automatic conversion script
Id: cif_fix_values 7556 2019-12-06 15:28:31Z antanas 

 Adding full bibliography for 2300683.cif.
;
_cod_database_code 2300683
_cod_database_fobs_code 2300683

loop_
_space_group_symop_id
_space_group_symop_operation_xyz
1 x,y,z
2 -x,-y,z+1/2
3 x+1/2,-y,z
4 -x+1/2,y,z+1/2

loop_
_atom_site_label
_atom_site_type_symbol
_atom_site_fract_x
_atom_site_fract_y
_atom_site_fract_z
_atom_site_adp_type
_atom_site_U_iso_or_equiv
_atom_site_site_symmetry_multiplicity
_atom_site_occupancy
_atom_site_calc_flag
_atom_site_refinement_flags
_atom_site_disorder_assembly
_atom_site_disorder_group
K1 K 0.40148(9) 0.53893(10) 0.8853(12) Uani 0.0287(2) 4 0.757(3) d . . .
K2 K 0.3974(7) 0.5342(5) 0.8899(19) Uani 0.088(2) 4 0.212(3) d . . .
K3 K 0.403(2) 0.579(2) 0.894(4) Uiso 0.047(7) 4 0.023(3) d . . .
O1 O 0.33875(11) 0.37280(8) 0.6170(11) Uani 0.0426(3) 4 1 d . . .
O2 O 0.20177(11) 0.23701(8) 0.6152(12) Uani 0.0389(3) 4 1 d . . .
O3 O 0.64490(9) 0.40689(7) 0.7932(12) Uani 0.0398(3) 4 1 d . . .
O4 O 0.49986(9) 0.35611(7) 1.0384(11) Uani 0.0348(3) 4 1 d . . .
C1 C 0.55798(13) 0.24143(10) 0.7703(11) Uani 0.0274(4) 4 1 d . . .
C2 C 0.44094(13) 0.21074(10) 0.6589(12) Uani 0.0296(4) 4 1 d . . .
C3 C 0.32245(15) 0.28227(11) 0.6288(12) Uani 0.0306(4) 4 1 d . . .
C4 C 0.66863(15) 0.17485(11) 0.7921(12) Uani 0.0349(4) 4 1 d . . .
C5 C 0.56862(11) 0.34278(9) 0.8736(12) Uani 0.0281(4) 4 1 d . . .
C6 C 0.43699(16) 0.11544(11) 0.5722(12) Uani 0.0369(5) 4 1 d . . .
C7 C 0.66267(16) 0.07981(11) 0.7084(12) Uani 0.0389(5) 4 1 d . . .
C8 C 0.54716(18) 0.04983(12) 0.5977(12) Uani 0.0412(5) 4 1 d . . .
H1 H 0.7484(15) 0.1966(9) 0.863(3) Uiso 0.033(3) 4 1 d . . .
H2 H 0.5412(18) -0.0161(15) 0.544(3) Uiso 0.053(5) 4 1 d . . .
H3 H 0.125(2) 0.2771(15) 0.595(3) Uiso 0.069(7) 4 1 d . . .
H4 H 0.7388(17) 0.0356(10) 0.722(3) Uiso 0.033(4) 4 1 d . . .
H6 H 0.3557(16) 0.0992(11) 0.503(3) Uiso 0.040(4) 4 1 d . . .

loop_
_atom_site_aniso_label
_atom_site_aniso_type_symbol
_atom_site_aniso_U_11
_atom_site_aniso_U_22
_atom_site_aniso_U_33
_atom_site_aniso_U_12
_atom_site_aniso_U_13
_atom_site_aniso_U_23
K1 K 0.0290(3) 0.0325(5) 0.0246(4) 0.0134(3) -0.0004(4) 0.0006(4)
K2 K 0.111(4) 0.092(5) 0.060(4) 0.009(3) -0.013(3) -0.016(4)
O1 O 0.0415(6) 0.0336(5) 0.0526(7) 0.0004(4) -0.0112(5) -0.0009(5)
O2 O 0.0305(6) 0.0405(6) 0.0456(6) -0.0018(4) -0.0081(5) 0.0044(5)
O3 O 0.0350(5) 0.0424(6) 0.0419(6) -0.0115(4) 0.0016(5) 0.0036(5)
O4 O 0.0364(5) 0.0396(6) 0.0282(5) -0.0033(4) 0.0036(4) -0.0052(4)
C1 C 0.0279(6) 0.0321(7) 0.0220(6) -0.0010(5) 0.0030(6) 0.0026(5)
C2 C 0.0306(7) 0.0322(7) 0.0259(7) -0.0017(5) 0.0005(6) 0.0025(6)
C3 C 0.0314(8) 0.0361(8) 0.0243(7) -0.0018(5) -0.0044(5) -0.0019(6)
C4 C 0.0317(7) 0.0432(8) 0.0297(6) 0.0032(6) -0.0009(6) 0.0049(7)
C5 C 0.0212(5) 0.0350(6) 0.0279(6) -0.0002(4) -0.0042(7) 0.0018(7)
C6 C 0.0411(8) 0.0374(8) 0.0322(7) -0.0043(6) -0.0025(7) -0.0023(6)
C7 C 0.0420(9) 0.0394(8) 0.0354(8) 0.0131(7) 0.0054(6) 0.0049(7)
C8 C 0.0554(10) 0.0315(8) 0.0368(8) 0.0039(7) 0.0047(8) -0.0022(7)

loop_
_atom_type_symbol
_atom_type_scat_dispersion_real
_atom_type_scat_dispersion_imag
_atom_type_scat_source
C 0.0033 0.0016 'International Tables Vol C tables 4.2.6.8 and 6.1.1.1'
H 0.0000 0.0000 'International Tables Vol C tables 4.2.6.8 and 6.1.1.1'
K 0.2009 0.2494 'International Tables Vol C tables 4.2.6.8 and 6.1.1.1'
O 0.0106 0.0060 'International Tables Vol C tables 4.2.6.8 and 6.1.1.1'

loop_
_exptl_crystal_face_index_h
_exptl_crystal_face_index_k
_exptl_crystal_face_index_l
_exptl_crystal_face_perp_dist
? ? ? ?

loop_
_geom_angle_atom_site_label_1
_geom_angle_atom_site_label_2
_geom_angle_atom_site_label_3
_geom_angle_site_symmetry_1
_geom_angle_site_symmetry_2
_geom_angle_site_symmetry_3
_geom_angle
_geom_angle_publ_flag
K1 K1 K1 2_664 . 2_665 112.59(10) ?
K1 K1 K1 2_664 . 3_465 114.81(16) ?
K1 K1 K1 2_664 . 3_565 57.86(11) ?
K1 K1 K1 2_664 . 4_554 72.97(16) ?
K1 K1 K1 2_664 . 4_555 160.73(8) ?
K1 K1 K2 2_664 . . 110(9) ?
K1 K1 K2 2_664 . 2_664 1.13(11) ?
K1 K1 K2 2_664 . 2_665 112.77(15) ?
K1 K1 K2 2_664 . 3_565 58.32(16) ?
K1 K1 K2 2_664 . 4_554 72.62(19) ?
K1 K1 K2 2_664 . 4_555 160.42(12) ?
K1 K1 K3 2_664 . . 110(3) ?
K1 K1 K3 2_664 . 2_664 7.6(4) ?
K1 K1 K3 2_664 . 2_665 110.1(4) ?
K1 K1 K3 2_664 . 4_554 75.7(4) ?
K1 K1 K3 2_664 . 4_555 166.0(3) ?
K1 K1 O1 2_664 . . 52.76(14) ?
K1 K1 O3 2_664 . 2_665 159.99(12) ?
K1 K1 O3 2_664 . 3_465 109.9(3) ?
K1 K1 O4 2_664 . . 84.15(17) ?
K1 K1 O4 2_664 . 2_664 45.85(12) ?
K1 K1 C5 2_664 . . 59.85(17) ?
K1 K1 K1 2_665 . 3_465 114.81(16) ?
K1 K1 K1 2_665 . 3_565 57.86(11) ?
K1 K1 K1 2_665 . 4_554 160.73(8) ?
K1 K1 K1 2_665 . 4_555 72.97(16) ?
K1 K1 K2 2_665 . . 74(9) ?
K1 K1 K2 2_665 . 2_664 112.28(15) ?
K1 K1 K2 2_665 . 2_665 1.09(10) ?
K1 K1 K2 2_665 . 3_565 57.63(16) ?
K1 K1 K2 2_665 . 4_554 160.13(13) ?
K1 K1 K2 2_665 . 4_555 72.12(19) ?
K1 K1 K3 2_665 . . 99(3) ?
K1 K1 K3 2_665 . 2_664 109.1(4) ?
K1 K1 K3 2_665 . 2_665 7.1(4) ?
K1 K1 K3 2_665 . 4_554 165.3(3) ?
K1 K1 K3 2_665 . 4_555 74.7(4) ?
K1 K1 O1 2_665 . . 113.53(13) ?
K1 K1 O3 2_665 . 2_665 49.88(14) ?
K1 K1 O3 2_665 . 3_465 135.7(3) ?
K1 K1 O4 2_665 . . 46.20(16) ?
K1 K1 O4 2_665 . 2_664 129.28(9) ?
K1 K1 C5 2_665 . . 62.52(17) ?
K1 K1 K1 3_465 . 3_565 155.65(4) ?
K1 K1 K1 3_465 . 4_554 49.17(12) ?
K1 K1 K1 3_465 . 4_555 49.17(12) ?
K1 K1 K2 3_465 . . 50(6) ?
K1 K1 K2 3_465 . 2_664 115.8(2) ?
K1 K1 K2 3_465 . 2_665 115.5(2) ?
K1 K1 K2 3_465 . 3_565 156.27(9) ?
K1 K1 K2 3_465 . 4_554 49.06(16) ?
K1 K1 K2 3_465 . 4_555 49.57(16) ?
K1 K1 K3 3_465 . . 104(2) ?
K1 K1 K3 3_465 . 2_664 112.0(4) ?
K1 K1 K3 3_465 . 2_665 111.5(4) ?
K1 K1 K3 3_465 . 4_554 50.9(3) ?
K1 K1 K3 3_465 . 4_555 51.7(3) ?
K1 K1 O1 3_465 . . 68.46(8) ?
K1 K1 O3 3_465 . 2_665 84.13(12) ?
K1 K1 O3 3_465 . 3_465 31.11(8) ?
K1 K1 O4 3_465 . . 98.46(7) ?
K1 K1 O4 3_465 . 2_664 115.77(18) ?
K1 K1 C5 3_465 . . 109.41(4) ?
K1 K1 K1 3_565 . 4_554 130.83(19) ?
K1 K1 K1 3_565 . 4_555 130.83(19) ?
K1 K1 K2 3_565 . . 109(5) ?
K1 K1 K2 3_565 . 2_664 57.21(16) ?
K1 K1 K2 3_565 . 2_665 57.68(16) ?
K1 K1 K2 3_565 . 3_565 0.71(11) ?
K1 K1 K2 3_565 . 4_554 130.5(2) ?
K1 K1 K2 3_565 . 4_555 130.0(2) ?
K1 K1 K3 3_565 . . 100(2) ?
K1 K1 K3 3_565 . 2_664 57.3(3) ?
K1 K1 K3 3_565 . 2_665 58.1(3) ?
K1 K1 K3 3_565 . 4_554 133.1(4) ?
K1 K1 K3 3_565 . 4_555 132.1(4) ?
K1 K1 O1 3_565 . . 92.45(9) ?
K1 K1 O3 3_565 . 2_665 102.24(16) ?
K1 K1 O3 3_565 . 3_465 166.3(3) ?
K1 K1 O4 3_565 . . 59.02(6) ?
K1 K1 O4 3_565 . 2_664 77.00(10) ?
K1 K1 C5 3_565 . . 46.25(3) ?
K1 K1 K1 4_554 . 4_555 96.04(10) ?
K1 K1 K2 4_554 . . 87(9) ?
K1 K1 K2 4_554 . 2_664 73.6(2) ?
K1 K1 K2 4_554 . 2_665 161.74(13) ?
K1 K1 K2 4_554 . 3_565 131.3(2) ?
K1 K1 K2 4_554 . 4_554 0.84(10) ?
K1 K1 K2 4_554 . 4_555 96.69(15) ?
K1 K1 K3 4_554 . . 96(3) ?
K1 K1 K3 4_554 . 2_664 74.0(4) ?
K1 K1 K3 4_554 . 2_665 154.5(4) ?
K1 K1 K3 4_554 . 4_554 7.1(4) ?
K1 K1 K3 4_554 . 4_555 96.3(3) ?
K1 K1 O1 4_554 . . 53.91(12) ?
K1 K1 O3 4_554 . 2_665 126.89(9) ?
K1 K1 O3 4_554 . 3_465 37.50(19) ?
K1 K1 O4 4_554 . . 119.34(15) ?
K1 K1 O4 4_554 . 2_664 68.38(17) ?
K1 K1 C5 4_554 . . 109.39(19) ?
K1 K1 K2 4_555 . . 53(8) ?
K1 K1 K2 4_555 . 2_664 161.86(13) ?
K1 K1 K2 4_555 . 2_665 73.16(19) ?
K1 K1 K2 4_555 . 3_565 130.6(2) ?
K1 K1 K2 4_555 . 4_554 96.17(15) ?
K1 K1 K2 4_555 . 4_555 1.05(12) ?
K1 K1 K3 4_555 . . 87(3) ?
K1 K1 K3 4_555 . 2_664 154.4(4) ?
K1 K1 K3 4_555 . 2_665 73.1(4) ?
K1 K1 K3 4_555 . 4_554 95.3(3) ?
K1 K1 K3 4_555 . 4_555 6.9(3) ?
K1 K1 O1 4_555 . . 107.98(11) ?
K1 K1 O3 4_555 . 2_665 35.38(9) ?
K1 K1 O3 4_555 . 3_465 62.8(2) ?
K1 K1 O4 4_555 . . 87.86(19) ?
K1 K1 O4 4_555 . 2_664 145.06(6) ?
K1 K1 C5 4_555 . . 111.62(19) ?
K2 K1 K2 . . 2_664 111(9) ?
K2 K1 K2 . . 2_665 75(9) ?
K2 K1 K2 . . 3_565 109(5) ?
K2 K1 K2 . . 4_554 86(9) ?
K2 K1 K2 . . 4_555 52(8) ?
K2 K1 K3 . . . 139(8) ?
K2 K1 K3 . . 2_664 103(8) ?
K2 K1 K3 . . 2_665 68(8) ?
K2 K1 K3 . . 4_554 92(8) ?
K2 K1 K3 . . 4_555 59(8) ?
K2 K1 O1 . . . 61(10) ?
K2 K1 O3 . . 2_665 77(10) ?
K2 K1 O3 . . 3_465 81(6) ?
K2 K1 O4 . . . 49(5) ?
K2 K1 O4 . . 2_664 149(10) ?
K2 K1 C5 . . . 66(5) ?
K2 K1 K2 2_664 . 2_665 112.44(19) ?
K2 K1 K2 2_664 . 3_565 57.7(2) ?
K2 K1 K2 2_664 . 4_554 73.3(2) ?
K2 K1 K2 2_664 . 4_555 161.55(16) ?
K2 K1 K3 2_664 . . 109(3) ?
K2 K1 K3 2_664 . 2_664 8.5(4) ?
K2 K1 K3 2_664 . 2_665 109.9(4) ?
K2 K1 K3 2_664 . 4_554 76.2(4) ?
K2 K1 K3 2_664 . 4_555 167.1(4) ?
K2 K1 O1 2_664 . . 53.89(17) ?
K2 K1 O3 2_664 . 2_665 159.22(16) ?
K2 K1 O3 2_664 . 3_465 110.4(3) ?
K2 K1 O4 2_664 . . 84.6(2) ?
K2 K1 O4 2_664 . 2_664 45.12(16) ?
K2 K1 C5 2_664 . . 60.2(2) ?
K2 K1 K2 2_665 . 3_565 57.4(2) ?
K2 K1 K2 2_665 . 4_554 161.14(16) ?
K2 K1 K2 2_665 . 4_555 72.3(2) ?
K2 K1 K3 2_665 . . 98(3) ?
K2 K1 K3 2_665 . 2_664 109.4(4) ?
K2 K1 K3 2_665 . 2_665 8.2(4) ?
K2 K1 K3 2_665 . 4_554 166.1(4) ?
K2 K1 K3 2_665 . 4_555 74.7(4) ?
K2 K1 O1 2_665 . . 114.54(16) ?
K2 K1 O3 2_665 . 2_665 49.49(18) ?
K2 K1 O3 2_665 . 3_465 135.9(3) ?
K2 K1 O4 2_665 . . 47.21(19) ?
K2 K1 O4 2_665 . 2_664 128.56(14) ?
K2 K1 C5 2_665 . . 63.3(2) ?
K2 K1 K2 3_565 . 4_554 130.9(3) ?
K2 K1 K2 3_565 . 4_555 129.8(2) ?
K2 K1 K3 3_565 . . 100(2) ?
K2 K1 K3 3_565 . 2_664 57.9(4) ?
K2 K1 K3 3_565 . 2_665 58.0(4) ?
K2 K1 K3 3_565 . 4_554 133.5(4) ?
K2 K1 K3 3_565 . 4_555 131.7(4) ?
K2 K1 O1 3_565 . . 93.15(13) ?
K2 K1 O3 3_565 . 2_665 101.8(2) ?
K2 K1 O3 3_565 . 3_465 166.4(3) ?
K2 K1 O4 3_565 . . 59.45(10) ?
K2 K1 O4 3_565 . 2_664 76.93(14) ?
K2 K1 C5 3_565 . . 46.89(8) ?
K2 K1 K2 4_554 . 4_555 96.80(18) ?
K2 K1 K3 4_554 . . 97(3) ?
K2 K1 K3 4_554 . 2_664 73.5(4) ?
K2 K1 K3 4_554 . 2_665 153.8(4) ?
K2 K1 K3 4_554 . 4_554 7.9(4) ?
K2 K1 K3 4_554 . 4_555 96.6(3) ?
K2 K1 O1 4_554 . . 53.08(15) ?
K2 K1 O3 4_554 . 2_665 127.27(14) ?
K2 K1 O3 4_554 . 3_465 38.0(2) ?
K2 K1 O4 4_554 . . 118.51(18) ?
K2 K1 O4 4_554 . 2_664 68.7(2) ?
K2 K1 C5 4_554 . . 108.6(2) ?
K2 K1 K3 4_555 . . 87(3) ?
K2 K1 K3 4_555 . 2_664 153.9(4) ?
K2 K1 K3 4_555 . 2_665 72.2(4) ?
K2 K1 K3 4_555 . 4_554 96.1(3) ?
K2 K1 K3 4_555 . 4_555 7.7(4) ?
K2 K1 O1 4_555 . . 107.69(15) ?
K2 K1 O3 4_555 . 2_665 35.19(13) ?
K2 K1 O3 4_555 . 3_465 63.7(2) ?
K2 K1 O4 4_555 . . 86.8(2) ?
K2 K1 O4 4_555 . 2_664 146.10(11) ?
K2 K1 C5 4_555 . . 110.6(2) ?
K3 K1 K3 . . 2_664 117(3) ?
K3 K1 K3 . . 2_665 106(3) ?
K3 K1 K3 . . 4_554 89(3) ?
K3 K1 K3 . . 4_555 80(3) ?
K3 K1 O1 . . . 147(3) ?
K3 K1 O3 . . 2_665 69(3) ?
K3 K1 O3 . . 3_465 77(2) ?
K3 K1 O4 . . . 145(3) ?
K3 K1 O4 . . 2_664 65(3) ?
K3 K1 C5 . . . 146(2) ?
K3 K1 K3 2_664 . 2_665 105.8(5) ?
K3 K1 K3 2_664 . 4_554 77.5(5) ?
K3 K1 K3 2_664 . 4_555 160.7(5) ?
K3 K1 O1 2_664 . . 47.0(4) ?
K3 K1 O3 2_664 . 2_665 158.7(4) ?
K3 K1 O3 2_664 . 3_465 111.4(4) ?
K3 K1 O4 2_664 . . 77.4(4) ?
K3 K1 O4 2_664 . 2_664 53.4(4) ?
K3 K1 C5 2_664 . . 53.3(4) ?
K3 K1 K3 2_665 . 4_554 160.1(5) ?
K3 K1 K3 2_665 . 4_555 75.7(5) ?
K3 K1 O1 2_665 . . 106.6(4) ?
K3 K1 O3 2_665 . 2_665 53.8(4) ?
K3 K1 O3 2_665 . 3_465 135.6(4) ?
K3 K1 O4 2_665 . . 39.4(4) ?
K3 K1 O4 2_665 . 2_664 132.6(3) ?
K3 K1 C5 2_665 . . 56.9(4) ?
K3 K1 K3 4_554 . 4_555 94.8(5) ?
K3 K1 O1 4_554 . . 60.8(4) ?
K3 K1 O3 4_554 . 2_665 123.7(3) ?
K3 K1 O3 4_554 . 3_465 34.2(4) ?
K3 K1 O4 4_554 . . 126.4(4) ?
K3 K1 O4 4_554 . 2_664 65.3(4) ?
K3 K1 C5 4_554 . . 116.0(4) ?
K3 K1 O1 4_555 . . 113.7(3) ?
K3 K1 O3 4_555 . 2_665 32.5(3) ?
K3 K1 O3 4_555 . 3_465 61.2(4) ?
K3 K1 O4 4_555 . . 93.7(4) ?
K3 K1 O4 4_555 . 2_664 139.1(3) ?
K3 K1 C5 4_555 . . 117.8(4) ?
O1 K1 O3 . . 2_665 137.84(19) ?
O1 K1 O3 . . 3_465 82.99(16) ?
O1 K1 O4 . . . 67.34(16) ?
O1 K1 O4 . . 2_664 88.3(3) ?
O1 K1 C5 . . . 55.94(13) ?
O3 K1 O3 2_665 . 3_465 89.6(2) ?
O3 K1 O4 2_665 . . 86.8(3) ?
O3 K1 O4 2_665 . 2_664 133.29(12) ?
O3 K1 C5 2_665 . . 109.2(2) ?
O3 K1 O4 3_465 . . 129.42(8) ?
O3 K1 O4 3_465 . 2_664 89.9(2) ?
O3 K1 C5 3_465 . . 135.81(13) ?
O4 K1 O4 . . 2_664 127.07(19) ?
O4 K1 C5 . . . 24.39(18) ?
O4 K1 C5 2_664 . . 103.1(2) ?
K1 K2 K1 . . 2_664 69(9) ?
K1 K2 K1 . . 2_665 105(9) ?
K1 K2 K1 . . 3_465 130(6) ?
K1 K2 K1 . . 4_554 92(9) ?
K1 K2 K1 . . 4_555 127(8) ?
K1 K2 K2 . . 2_664 68(9) ?
K1 K2 K2 . . 2_665 104(9) ?
K1 K2 K2 . . 3_465 129(6) ?
K1 K2 K2 . . 3_565 70(5) ?
K1 K2 K2 . . 4_554 93(9) ?
K1 K2 K2 . . 4_555 127(8) ?
K1 K2 K3 . . . 36(7) ?
K1 K2 K3 . . 2_664 76(9) ?
K1 K2 K3 . . 2_665 111(8) ?
K1 K2 K3 . . 4_554 87(8) ?
K1 K2 K3 . . 4_555 120(8) ?
K1 K2 O1 . . . 117(10) ?
K1 K2 O3 . . 2_665 102(10) ?
K1 K2 O3 . . 3_465 98(6) ?
K1 K2 O4 . . . 129(5) ?
K1 K2 O4 . . 2_664 30(10) ?
K1 K2 C5 . . . 112(5) ?
K1 K2 K1 2_664 . 2_665 112.44(19) ?
K1 K2 K1 2_664 . 3_465 115.4(3) ?
K1 K2 K1 2_664 . 4_554 72.8(2) ?
K1 K2 K1 2_664 . 4_555 162.5(2) ?
K1 K2 K2 2_664 . 2_664 1.13(11) ?
K1 K2 K2 2_664 . 2_665 112.6(2) ?
K1 K2 K2 2_664 . 3_465 116.0(3) ?
K1 K2 K2 2_664 . 3_565 57.92(18) ?
K1 K2 K2 2_664 . 4_554 72.4(2) ?
K1 K2 K2 2_664 . 4_555 162.2(2) ?
K1 K2 K3 2_664 . . 104(3) ?
K1 K2 K3 2_664 . 2_664 7.6(4) ?
K1 K2 K3 2_664 . 2_665 110.1(4) ?
K1 K2 K3 2_664 . 4_554 75.4(4) ?
K1 K2 K3 2_664 . 4_555 167.4(4) ?
K1 K2 O1 2_664 . . 52.5(2) ?
K1 K2 O3 2_664 . 2_665 158.9(3) ?
K1 K2 O3 2_664 . 3_465 109.4(4) ?
K1 K2 O4 2_664 . . 84.3(3) ?
K1 K2 O4 2_664 . 2_664 45.41(17) ?
K1 K2 C5 2_664 . . 59.7(2) ?
K1 K2 K1 2_665 . 3_465 116.4(3) ?
K1 K2 K1 2_665 . 4_554 162.9(2) ?
K1 K2 K1 2_665 . 4_555 73.7(2) ?
K1 K2 K2 2_665 . 2_664 112.1(2) ?
K1 K2 K2 2_665 . 2_665 1.09(10) ?
K1 K2 K2 2_665 . 3_465 116.4(3) ?
K1 K2 K2 2_665 . 3_565 57.47(18) ?
K1 K2 K2 2_665 . 4_554 162.3(2) ?
K1 K2 K2 2_665 . 4_555 72.9(2) ?
K1 K2 K3 2_665 . . 100(3) ?
K1 K2 K3 2_665 . 2_664 109.1(4) ?
K1 K2 K3 2_665 . 2_665 7.2(4) ?
K1 K2 K3 2_665 . 4_554 167.4(4) ?
K1 K2 K3 2_665 . 4_555 75.4(4) ?
K1 K2 O1 2_665 . . 115.1(2) ?
K1 K2 O3 2_665 . 2_665 50.2(2) ?
K1 K2 O3 2_665 . 3_465 137.3(4) ?
K1 K2 O4 2_665 . . 46.6(2) ?
K1 K2 O4 2_665 . 2_664 127.7(2) ?
K1 K2 C5 2_665 . . 63.0(2) ?
K1 K2 K1 3_465 . 4_554 49.56(14) ?
K1 K2 K1 3_465 . 4_555 49.75(14) ?
K1 K2 K2 3_465 . 2_664 116.3(3) ?
K1 K2 K2 3_465 . 2_665 117.0(3) ?
K1 K2 K2 3_465 . 3_465 0.88(10) ?
K1 K2 K2 3_465 . 3_565 157.70(18) ?
K1 K2 K2 3_465 . 4_554 49.47(17) ?
K1 K2 K2 3_465 . 4_555 50.15(17) ?
K1 K2 K3 3_465 . . 107(2) ?
K1 K2 K3 3_465 . 2_664 112.7(4) ?
K1 K2 K3 3_465 . 2_665 113.1(4) ?
K1 K2 K3 3_465 . 4_554 51.2(3) ?
K1 K2 K3 3_465 . 4_555 52.3(3) ?
K1 K2 O1 3_465 . . 69.51(15) ?
K1 K2 O3 3_465 . 2_665 85.3(2) ?
K1 K2 O3 3_465 . 3_465 32.11(12) ?
K1 K2 O4 3_465 . . 100.41(19) ?
K1 K2 O4 3_465 . 2_664 115.7(3) ?
K1 K2 C5 3_465 . . 111.26(18) ?
K1 K2 K1 4_554 . 4_555 96.80(16) ?
K1 K2 K2 4_554 . 2_664 73.4(3) ?
K1 K2 K2 4_554 . 2_665 163.9(2) ?
K1 K2 K2 4_554 . 3_465 49.75(18) ?
K1 K2 K2 4_554 . 3_565 130.7(3) ?
K1 K2 K2 4_554 . 4_554 0.83(10) ?
K1 K2 K2 4_554 . 4_555 97.5(2) ?
K1 K2 K3 4_554 . . 95(3) ?
K1 K2 K3 4_554 . 2_664 73.8(4) ?
K1 K2 K3 4_554 . 2_665 156.5(4) ?
K1 K2 K3 4_554 . 4_554 7.1(4) ?
K1 K2 K3 4_554 . 4_555 97.0(4) ?
K1 K2 O1 4_554 . . 54.03(19) ?
K1 K2 O3 4_554 . 2_665 127.6(2) ?
K1 K2 O3 4_554 . 3_465 37.5(2) ?
K1 K2 O4 4_554 . . 120.8(3) ?
K1 K2 O4 4_554 . 2_664 68.0(2) ?
K1 K2 C5 4_554 . . 110.1(3) ?
K1 K2 K2 4_555 . 2_664 163.6(2) ?
K1 K2 K2 4_555 . 2_665 73.9(3) ?
K1 K2 K2 4_555 . 3_465 49.25(18) ?
K1 K2 K2 4_555 . 3_565 131.2(3) ?
K1 K2 K2 4_555 . 4_554 96.9(2) ?
K1 K2 K2 4_555 . 4_555 1.06(12) ?
K1 K2 K3 4_555 . . 91(3) ?
K1 K2 K3 4_555 . 2_664 156.3(4) ?
K1 K2 K3 4_555 . 2_665 73.9(4) ?
K1 K2 K3 4_555 . 4_554 96.0(4) ?
K1 K2 K3 4_555 . 4_555 7.0(3) ?
K1 K2 O1 4_555 . . 110.0(2) ?
K1 K2 O3 4_555 . 2_665 36.10(13) ?
K1 K2 O3 4_555 . 3_465 63.7(3) ?
K1 K2 O4 4_555 . . 89.5(3) ?
K1 K2 O4 4_555 . 2_664 144.1(2) ?
K1 K2 C5 4_555 . . 113.5(3) ?
K2 K2 K2 2_664 . 2_665 112.2(2) ?
K2 K2 K2 2_664 . 3_465 117.0(3) ?
K2 K2 K2 2_664 . 3_565 57.3(2) ?
K2 K2 K2 2_664 . 4_554 73.1(3) ?
K2 K2 K2 2_664 . 4_555 163.3(3) ?
K2 K2 K3 2_664 . . 103(3) ?
K2 K2 K3 2_664 . 2_664 8.5(4) ?
K2 K2 K3 2_664 . 2_665 109.9(4) ?
K2 K2 K3 2_664 . 4_554 75.9(4) ?
K2 K2 K3 2_664 . 4_555 168.5(4) ?
K2 K2 O1 2_664 . . 53.6(2) ?
K2 K2 O3 2_664 . 2_665 158.1(3) ?
K2 K2 O3 2_664 . 3_465 109.8(4) ?
K2 K2 O4 2_664 . . 84.7(3) ?
K2 K2 O4 2_664 . 2_664 44.7(2) ?
K2 K2 C5 2_664 . . 60.0(2) ?
K2 K2 K2 2_665 . 3_465 117.0(3) ?
K2 K2 K2 2_665 . 3_565 57.3(2) ?
K2 K2 K2 2_665 . 4_554 163.3(3) ?
K2 K2 K2 2_665 . 4_555 73.1(3) ?
K2 K2 K3 2_665 . . 98(3) ?
K2 K2 K3 2_665 . 2_664 109.4(4) ?
K2 K2 K3 2_665 . 2_665 8.3(4) ?
K2 K2 K3 2_665 . 4_554 168.1(4) ?
K2 K2 K3 2_665 . 4_555 75.4(4) ?
K2 K2 O1 2_665 . . 116.1(3) ?
K2 K2 O3 2_665 . 2_665 49.8(2) ?
K2 K2 O3 2_665 . 3_465 137.3(4) ?
K2 K2 O4 2_665 . . 47.5(2) ?
K2 K2 O4 2_665 . 2_664 127.0(2) ?
K2 K2 C5 2_665 . . 63.8(2) ?
K2 K2 K2 3_465 . 3_565 158.5(2) ?
K2 K2 K2 3_465 . 4_554 49.7(2) ?
K2 K2 K2 3_465 . 4_555 49.7(2) ?
K2 K2 K3 3_465 . . 106(2) ?
K2 K2 K3 3_465 . 2_664 113.4(4) ?
K2 K2 K3 3_465 . 2_665 113.2(4) ?
K2 K2 K3 3_465 . 4_554 51.3(4) ?
K2 K2 K3 3_465 . 4_555 51.7(4) ?
K2 K2 O1 3_465 . . 70.35(18) ?
K2 K2 O3 3_465 . 2_665 84.7(2) ?
K2 K2 O3 3_465 . 3_465 31.54(15) ?
K2 K2 O4 3_465 . . 101.0(2) ?
K2 K2 O4 3_465 . 2_664 115.6(3) ?
K2 K2 C5 3_465 . . 112.08(19) ?
K2 K2 K2 3_565 . 4_554 130.3(3) ?
K2 K2 K2 3_565 . 4_555 130.3(3) ?
K2 K2 K3 3_565 . . 95(2) ?
K2 K2 K3 3_565 . 2_664 57.5(4) ?
K2 K2 K3 3_565 . 2_665 57.9(4) ?
K2 K2 K3 3_565 . 4_554 132.6(4) ?
K2 K2 K3 3_565 . 4_555 132.1(4) ?
K2 K2 O1 3_565 . . 93.1(2) ?
K2 K2 O3 3_565 . 2_665 101.4(3) ?
K2 K2 O3 3_565 . 3_465 164.5(4) ?
K2 K2 O4 3_565 . . 59.07(16) ?
K2 K2 O4 3_565 . 2_664 76.0(2) ?
K2 K2 C5 3_565 . . 46.45(12) ?
K2 K2 K2 4_554 . 4_555 97.6(2) ?
K2 K2 K3 4_554 . . 95(3) ?
K2 K2 K3 4_554 . 2_664 73.4(4) ?
K2 K2 K3 4_554 . 2_665 155.9(4) ?
K2 K2 K3 4_554 . 4_554 7.9(4) ?
K2 K2 K3 4_554 . 4_555 97.2(4) ?
K2 K2 O1 4_554 . . 53.2(2) ?
K2 K2 O3 4_554 . 2_665 128.0(2) ?
K2 K2 O3 4_554 . 3_465 38.0(3) ?
K2 K2 O4 4_554 . . 120.0(3) ?
K2 K2 O4 4_554 . 2_664 68.4(3) ?
K2 K2 C5 4_554 . . 109.3(3) ?
K2 K2 K3 4_555 . . 91(3) ?
K2 K2 K3 4_555 . 2_664 155.8(4) ?
K2 K2 K3 4_555 . 2_665 73.0(4) ?
K2 K2 K3 4_555 . 4_554 96.7(4) ?
K2 K2 K3 4_555 . 4_555 7.8(4) ?
K2 K2 O1 4_555 . . 109.7(2) ?
K2 K2 O3 4_555 . 2_665 35.91(17) ?
K2 K2 O3 4_555 . 3_465 64.6(3) ?
K2 K2 O4 4_555 . . 88.4(3) ?
K2 K2 O4 4_555 . 2_664 145.2(2) ?
K2 K2 C5 4_555 . . 112.5(3) ?
K3 K2 K3 . . 2_664 111(3) ?
K3 K2 K3 . . 2_665 107(3) ?
K3 K2 K3 . . 4_554 88(3) ?
K3 K2 K3 . . 4_555 84(3) ?
K3 K2 O1 . . . 143(3) ?
K3 K2 O3 . . 2_665 72(3) ?
K3 K2 O3 . . 3_465 78(2) ?
K3 K2 O4 . . . 144(3) ?
K3 K2 O4 . . 2_664 60(3) ?
K3 K2 C5 . . . 142(2) ?
K3 K2 K3 2_664 . 2_665 106.0(5) ?
K3 K2 K3 2_664 . 4_554 77.3(5) ?
K3 K2 K3 2_664 . 4_555 162.5(5) ?
K3 K2 O1 2_664 . . 46.8(4) ?
K3 K2 O3 2_664 . 2_665 158.5(4) ?
K3 K2 O3 2_664 . 3_465 111.2(5) ?
K3 K2 O4 2_664 . . 77.5(4) ?
K3 K2 O4 2_664 . 2_664 53.0(4) ?
K3 K2 C5 2_664 . . 53.2(4) ?
K3 K2 K3 2_665 . 4_554 162.2(5) ?
K3 K2 K3 2_665 . 4_555 76.4(5) ?
K3 K2 O1 2_665 . . 108.1(4) ?
K3 K2 O3 2_665 . 2_665 54.3(4) ?
K3 K2 O3 2_665 . 3_465 137.4(5) ?
K3 K2 O4 2_665 . . 39.7(4) ?
K3 K2 O4 2_665 . 2_664 131.3(4) ?
K3 K2 C5 2_665 . . 57.4(4) ?
K3 K2 K3 4_554 . 4_555 95.3(5) ?
K3 K2 O1 4_554 . . 60.9(4) ?
K3 K2 O3 4_554 . 2_665 124.1(4) ?
K3 K2 O3 4_554 . 3_465 34.0(4) ?
K3 K2 O4 4_554 . . 127.9(5) ?
K3 K2 O4 4_554 . 2_664 64.9(4) ?
K3 K2 C5 4_554 . . 116.7(5) ?
K3 K2 O1 4_555 . . 115.7(4) ?
K3 K2 O3 4_555 . 2_665 33.0(3) ?
K3 K2 O3 4_555 . 3_465 61.9(4) ?
K3 K2 O4 4_555 . . 95.3(5) ?
K3 K2 O4 4_555 . 2_664 138.0(4) ?
K3 K2 C5 4_555 . . 119.7(5) ?
O1 K2 O3 . . 2_665 140.9(3) ?
O1 K2 O3 . . 3_465 83.9(3) ?
O1 K2 O4 . . . 68.5(2) ?
O1 K2 O4 . . 2_664 87.7(4) ?
O1 K2 C5 . . . 56.64(19) ?
O3 K2 O3 2_665 . 3_465 90.3(3) ?
O3 K2 O4 2_665 . . 88.1(4) ?
O3 K2 O4 2_665 . 2_664 130.9(3) ?
O3 K2 C5 2_665 . . 110.6(4) ?
O3 K2 O4 3_465 . . 132.4(3) ?
O3 K2 O4 3_465 . 2_664 88.7(3) ?
O3 K2 C5 3_465 . . 138.0(3) ?
O4 K2 O4 . . 2_664 126.3(3) ?
O4 K2 C5 . . . 24.66(19) ?
O4 K2 C5 2_664 . . 102.3(3) ?
K1 K3 K1 . . 2_664 63(3) ?
K1 K3 K1 . . 2_665 73(3) ?
K1 K3 K1 . . 4_554 77(3) ?
K1 K3 K1 . . 4_555 86(3) ?
K1 K3 K2 . . . 5.0(12) ?
K1 K3 K2 . . 2_664 64(3) ?
K1 K3 K2 . . 2_665 74(3) ?
K1 K3 K2 . . 4_554 76(3) ?
K1 K3 K2 . . 4_555 86(3) ?
K1 K3 K3 . . 2_664 56(3) ?
K1 K3 K3 . . 2_665 67(3) ?
K1 K3 K3 . . 4_554 84(3) ?
K1 K3 K3 . . 4_555 93(3) ?
K1 K3 O3 . . 2_665 100(3) ?
K1 K3 O3 . . 3_465 91(3) ?
K1 K3 O4 . . 2_664 104(3) ?
K1 K3 K1 2_664 . 2_665 105.8(6) ?
K1 K3 K1 2_664 . 4_554 70.1(4) ?
K1 K3 K1 2_664 . 4_555 147.8(7) ?
K1 K3 K2 2_664 . . 68(3) ?
K1 K3 K2 2_664 . 2_664 1.04(10) ?
K1 K3 K2 2_664 . 2_665 106.1(6) ?
K1 K3 K2 2_664 . 4_554 69.7(4) ?
K1 K3 K2 2_664 . 4_555 147.3(7) ?
K1 K3 K3 2_664 . 2_664 6.9(4) ?
K1 K3 K3 2_664 . 2_665 102.7(6) ?
K1 K3 K3 2_664 . 4_554 73.4(5) ?
K1 K3 K3 2_664 . 4_555 154.4(8) ?
K1 K3 O3 2_664 . 2_665 153.6(9) ?
K1 K3 O3 2_664 . 3_465 105.4(8) ?
K1 K3 O4 2_664 . 2_664 42.3(4) ?
K1 K3 K1 2_665 . 4_554 148.1(7) ?
K1 K3 K1 2_665 . 4_555 71.8(4) ?
K1 K3 K2 2_665 . . 72(3) ?
K1 K3 K2 2_665 . 2_664 105.6(6) ?
K1 K3 K2 2_665 . 2_665 1.10(11) ?
K1 K3 K2 2_665 . 4_554 147.3(7) ?
K1 K3 K2 2_665 . 4_555 70.9(4) ?
K1 K3 K3 2_665 . 2_664 101.7(6) ?
K1 K3 K3 2_665 . 2_665 6.4(4) ?
K1 K3 K3 2_665 . 4_554 154.3(8) ?
K1 K3 K3 2_665 . 4_555 74.3(6) ?
K1 K3 O3 2_665 . 2_665 48.1(4) ?
K1 K3 O3 2_665 . 3_465 132.9(9) ?
K1 K3 O4 2_665 . 2_664 131.0(7) ?
K1 K3 K1 4_554 . 4_555 94.8(4) ?
K1 K3 K2 4_554 . . 78(3) ?
K1 K3 K2 4_554 . 2_664 70.8(4) ?
K1 K3 K2 4_554 . 2_665 149.2(7) ?
K1 K3 K2 4_554 . 4_554 0.89(9) ?
K1 K3 K2 4_554 . 4_555 95.3(5) ?
K1 K3 K3 4_554 . 2_664 70.6(5) ?
K1 K3 K3 4_554 . 2_665 141.9(7) ?
K1 K3 K3 4_554 . 4_554 6.9(4) ?
K1 K3 K3 4_554 . 4_555 96.0(5) ?
K1 K3 O3 4_554 . 2_665 128.4(7) ?
K1 K3 O3 4_554 . 3_465 35.3(4) ?
K1 K3 O4 4_554 . 2_664 67.9(5) ?
K1 K3 K2 4_555 . . 81(3) ?
K1 K3 K2 4_555 . 2_664 148.8(7) ?
K1 K3 K2 4_555 . 2_665 72.1(5) ?
K1 K3 K2 4_555 . 4_554 94.8(5) ?
K1 K3 K2 4_555 . 4_555 1.05(11) ?
K1 K3 K3 4_555 . 2_664 141.5(7) ?
K1 K3 K3 4_555 . 2_665 71.4(5) ?
K1 K3 K3 4_555 . 4_554 95.0(5) ?
K1 K3 K3 4_555 . 4_555 7.1(4) ?
K1 K3 O3 4_555 . 2_665 34.3(3) ?
K1 K3 O3 4_555 . 3_465 63.0(5) ?
K1 K3 O4 4_555 . 2_664 156.6(8) ?
K2 K3 K2 . . 2_664 69(3) ?
K2 K3 K2 . . 2_665 73(3) ?
K2 K3 K2 . . 4_554 77(3) ?
K2 K3 K2 . . 4_555 81(3) ?
K2 K3 K3 . . 2_664 61(3) ?
K2 K3 K3 . . 2_665 66(3) ?
K2 K3 K3 . . 4_554 84(3) ?
K2 K3 K3 . . 4_555 88(3) ?
K2 K3 O3 . . 2_665 96(3) ?
K2 K3 O3 . . 3_465 88(2) ?
K2 K3 O4 . . 2_664 109(3) ?
K2 K3 K2 2_664 . 2_665 106.0(6) ?
K2 K3 K2 2_664 . 4_554 70.4(5) ?
K2 K3 K2 2_664 . 4_555 148.3(7) ?
K2 K3 K3 2_664 . 2_664 7.7(4) ?
K2 K3 K3 2_664 . 2_665 102.6(6) ?
K2 K3 K3 2_664 . 4_554 74.0(6) ?
K2 K3 K3 2_664 . 4_555 155.4(8) ?
K2 K3 O3 2_664 . 2_665 153.6(9) ?
K2 K3 O3 2_664 . 3_465 106.1(8) ?
K2 K3 O4 2_664 . 2_664 41.7(4) ?
K2 K3 K2 2_665 . 4_554 148.4(7) ?
K2 K3 K2 2_665 . 4_555 71.2(5) ?
K2 K3 K3 2_665 . 2_664 102.2(6) ?
K2 K3 K3 2_665 . 2_665 7.5(4) ?
K2 K3 K3 2_665 . 4_554 155.4(8) ?
K2 K3 K3 2_665 . 4_555 74.4(6) ?
K2 K3 O3 2_665 . 2_665 47.8(4) ?
K2 K3 O3 2_665 . 3_465 133.5(9) ?
K2 K3 O4 2_665 . 2_664 130.6(7) ?
K2 K3 K2 4_554 . 4_555 95.3(5) ?
K2 K3 K3 4_554 . 2_664 70.0(5) ?
K2 K3 K3 4_554 . 2_665 141.1(7) ?
K2 K3 K3 4_554 . 4_554 7.8(4) ?
K2 K3 K3 4_554 . 4_555 96.1(6) ?
K2 K3 O3 4_554 . 2_665 128.5(7) ?
K2 K3 O3 4_554 . 3_465 35.7(4) ?
K2 K3 O4 4_554 . 2_664 68.1(6) ?
K2 K3 K3 4_555 . 2_664 140.9(7) ?
K2 K3 K3 4_555 . 2_665 70.4(5) ?
K2 K3 K3 4_555 . 4_554 95.7(6) ?
K2 K3 K3 4_555 . 4_555 7.9(4) ?
K2 K3 O3 4_555 . 2_665 34.0(3) ?
K2 K3 O3 4_555 . 3_465 63.8(5) ?
K2 K3 O4 4_555 . 2_664 157.6(8) ?
K3 K3 K3 2_664 . 2_665 98.0(7) ?
K3 K3 K3 2_664 . 4_554 74.6(6) ?
K3 K3 K3 2_664 . 4_555 148.3(8) ?
K3 K3 O3 2_664 . 2_665 148.5(9) ?
K3 K3 O3 2_664 . 3_465 105.2(8) ?
K3 K3 O4 2_664 . 2_664 49.2(6) ?
K3 K3 K3 2_665 . 4_554 148.3(8) ?
K3 K3 K3 2_665 . 4_555 74.6(6) ?
K3 K3 O3 2_665 . 2_665 50.9(6) ?
K3 K3 O3 2_665 . 3_465 130.3(9) ?
K3 K3 O4 2_665 . 2_664 131.9(8) ?
K3 K3 K3 4_554 . 4_555 95.4(6) ?
K3 K3 O3 4_554 . 2_665 127.5(8) ?
K3 K3 O3 4_554 . 3_465 33.2(5) ?
K3 K3 O4 4_554 . 2_664 65.8(6) ?
K3 K3 O3 4_555 . 2_665 32.4(4) ?
K3 K3 O3 4_555 . 3_465 62.5(6) ?
K3 K3 O4 4_555 . 2_664 152.4(9) ?
O3 K3 O3 2_665 . 3_465 94.3(8) ?
O3 K3 O4 2_665 . 2_664 154.0(11) ?
O3 K3 O4 3_465 . 2_664 95.5(9) ?
K1 O1 C3 . . . 138.6(6) ?
K2 O1 C3 . . . 137.4(6) ?
C3 O2 H3 . . . 116.9(13) ?
K1 O3 K1 2_664 . 3_565 107.1(2) ?
K1 O3 K2 2_664 . 3_565 107.3(3) ?
K1 O3 K3 2_664 . 3_565 112.2(6) ?
K1 O3 C5 2_664 . . 119.0(4) ?
K1 O3 K2 3_565 . 2_664 105.9(3) ?
K1 O3 K3 3_565 . 2_664 111.5(6) ?
K1 O3 C5 3_565 . . 130.2(4) ?
K2 O3 K2 2_664 . 3_565 106.1(3) ?
K2 O3 K3 2_664 . 3_565 111.2(6) ?
K2 O3 C5 2_664 . . 120.4(5) ?
K2 O3 K3 3_565 . 2_664 112.0(6) ?
K2 O3 C5 3_565 . . 130.7(5) ?
K3 O3 K3 2_664 . 3_565 114.4(8) ?
K3 O3 C5 2_664 . . 111.0(7) ?
K3 O3 C5 3_565 . . 120.9(7) ?
K1 O4 K1 . . 2_665 87.94(16) ?
K1 O4 K2 . . 2_665 87.4(2) ?
K1 O4 K3 . . 2_665 98.3(6) ?
K1 O4 C5 . . . 90.0(3) ?
K1 O4 K2 2_665 . . 88.3(2) ?
K1 O4 C5 2_665 . . 124.49(18) ?
K2 O4 K2 . . 2_665 87.8(3) ?
K2 O4 K3 . . 2_665 98.6(6) ?
K2 O4 C5 . . . 90.8(4) ?
K2 O4 C5 2_665 . . 123.9(2) ?
K3 O4 C5 2_665 . . 126.7(5) ?
C2 C1 C4 . . . 118.8(3) ?
C2 C1 C5 . . . 123.00(16) ?
C4 C1 C5 . . . 118.2(3) ?
C1 C2 C3 . . . 119.6(3) ?
C1 C2 C6 . . . 119.86(18) ?
C3 C2 C6 . . . 120.5(4) ?
O1 C3 O2 . . . 124.40(17) ?
O1 C3 C2 . . . 122.68(14) ?
O2 C3 C2 . . . 112.91(13) ?
C1 C4 C7 . . . 120.9(4) ?
C1 C4 H1 . . . 118.5(8) ?
C7 C4 H1 . . . 120.6(8) ?
K1 C5 O3 . . . 74.55(11) ?
K1 C5 O4 . . . 65.60(19) ?
K1 C5 C1 . . . 137.4(3) ?
K2 C5 O3 . . . 75.93(18) ?
K2 C5 O4 . . . 64.6(3) ?
K2 C5 C1 . . . 136.8(3) ?
O3 C5 O4 . . . 124.4(4) ?
O3 C5 C1 . . . 118.0(6) ?
O4 C5 C1 . . . 117.6(3) ?
C2 C6 C8 . . . 120.6(4) ?
C2 C6 H6 . . . 115.6(10) ?
C8 C6 H6 . . . 123.7(10) ?
C4 C7 C8 . . . 120.2(2) ?
C4 C7 H4 . . . 120.3(10) ?
C8 C7 H4 . . . 119.4(10) ?
C6 C8 C7 . . . 119.7(3) ?
C6 C8 H2 . . . 119.8(12) ?
C7 C8 H2 . . . 120.4(11) ?

loop_
_geom_bond_atom_site_label_1
_geom_bond_atom_site_label_2
_geom_bond_site_symmetry_1
_geom_bond_site_symmetry_2
_geom_bond_distance
_geom_bond_publ_flag
K1 K1 . 2_664 3.887(9) ?
K1 K1 . 2_665 3.887(9) ?
K1 K2 . . 0.079(8) ?
K1 K2 . 2_664 3.865(13) ?
K1 K2 . 2_665 3.914(13) ?
K1 K3 . . 0.54(3) ?
K1 O1 . . 2.874(7) ?
K1 O3 . 2_665 2.770(10) ?
K1 O3 . 3_465 2.635(3) ?
K1 O4 . . 2.791(4) ?
K1 O4 . 2_664 2.807(9) ?
K1 C5 . . 3.0646(17) ?
K2 K2 . 2_664 3.894(16) ?
K2 K2 . 2_665 3.894(16) ?
K2 K3 . . 0.60(3) ?
K2 O1 . . 2.836(11) ?
K2 O3 . 2_665 2.753(14) ?
K2 O3 . 3_465 2.623(7) ?
K2 O4 . . 2.740(8) ?
K2 O4 . 2_664 2.876(12) ?
K2 C5 . . 3.034(7) ?
K3 O3 . 2_665 2.63(3) ?
K3 O3 . 3_465 2.57(2) ?
K3 O4 . 2_664 2.63(3) ?
O1 C3 . . 1.2170(19) ?
O2 C3 . . 1.3088(19) ?
O2 H3 . . 0.92(2) ?
O3 C5 . . 1.239(5) ?
O4 C5 . . 1.266(9) ?
C1 C2 . . 1.396(6) ?
C1 C4 . . 1.391(2) ?
C1 C5 . . 1.509(5) ?
C2 C3 . . 1.496(2) ?
C2 C6 . . 1.387(5) ?
C4 C7 . . 1.376(5) ?
C4 H1 . . 0.939(16) ?
C6 C8 . . 1.381(3) ?
C6 H6 . . 0.926(16) ?
C7 C8 . . 1.379(6) ?
C7 H4 . . 0.942(15) ?
C8 H2 . . 0.94(2) ?

loop_
_geom_hbond_atom_site_label_D
_geom_hbond_atom_site_label_H
_geom_hbond_atom_site_label_A
_geom_hbond_site_symmetry_D
_geom_hbond_site_symmetry_H
_geom_hbond_site_symmetry_A
_geom_hbond_distance_DH
_geom_hbond_distance_HA
_geom_hbond_distance_DA
_geom_hbond_angle_DHA
_geom_hbond_publ_flag
O2 H3 O4 . . 4_554 0.92(2) 1.64(2) 2.551(2) 173(2) ?
C6 H6 O2 . . . 0.926(16) 2.465(15) 2.792(2) 100.9(11) ?

loop_
_geom_torsion_atom_site_label_1
_geom_torsion_atom_site_label_2
_geom_torsion_atom_site_label_3
_geom_torsion_atom_site_label_4
_geom_torsion_site_symmetry_1
_geom_torsion_site_symmetry_2
_geom_torsion_site_symmetry_3
_geom_torsion_site_symmetry_4
_geom_torsion
_geom_torsion_publ_flag
? ? ? ? ? ? ? ? ? ?

loop_
_twin_individual_id
_twin_individual_mass_fraction_refined
_twin_individual_twin_matrix_11
_twin_individual_twin_matrix_12
_twin_individual_twin_matrix_13
_twin_individual_twin_matrix_21
_twin_individual_twin_matrix_22
_twin_individual_twin_matrix_23
_twin_individual_twin_matrix_31
_twin_individual_twin_matrix_32
_twin_individual_twin_matrix_33
1 1.03(3) 1 0 0 0 1 0 0 0 1
2 -0.03(3) -1 0 0 0 -1 0 0 0 -1

loop_
_jana_atom_site_adp_c_label
_jana_atom_site_adp_c_type_symbol
_jana_atom_site_adp_c_111
_jana_atom_site_adp_c_112
_jana_atom_site_adp_c_113
_jana_atom_site_adp_c_122
_jana_atom_site_adp_c_123
_jana_atom_site_adp_c_133
_jana_atom_site_adp_c_222
_jana_atom_site_adp_c_223
_jana_atom_site_adp_c_233
_jana_atom_site_adp_c_333
? ? ? ? ? ? ? ? ? ? ? ?

loop_
_jana_atom_site_adp_d_label
_jana_atom_site_adp_d_type_symbol
_jana_atom_site_adp_d_1111
_jana_atom_site_adp_d_1112
_jana_atom_site_adp_d_1113
_jana_atom_site_adp_d_1122
_jana_atom_site_adp_d_1123
_jana_atom_site_adp_d_1133
_jana_atom_site_adp_d_1222
_jana_atom_site_adp_d_1223
_jana_atom_site_adp_d_1233
_jana_atom_site_adp_d_1333
_jana_atom_site_adp_d_2222
_jana_atom_site_adp_d_2223
_jana_atom_site_adp_d_2233
_jana_atom_site_adp_d_2333
_jana_atom_site_adp_d_3333
? ? ? ? ? ? ? ? ? ? ? ? ? ? ? ? ?

loop_
_jana_atom_site_adp_e_label
_jana_atom_site_adp_e_type_symbol
_jana_atom_site_adp_e_11111
_jana_atom_site_adp_e_11112
_jana_atom_site_adp_e_11113
_jana_atom_site_adp_e_11122
_jana_atom_site_adp_e_11123
_jana_atom_site_adp_e_11133
_jana_atom_site_adp_e_11222
_jana_atom_site_adp_e_11223
_jana_atom_site_adp_e_11233
_jana_atom_site_adp_e_11333
_jana_atom_site_adp_e_12222
_jana_atom_site_adp_e_12223
_jana_atom_site_adp_e_12233
_jana_atom_site_adp_e_12333
_jana_atom_site_adp_e_13333
_jana_atom_site_adp_e_22222
_jana_atom_site_adp_e_22223
_jana_atom_site_adp_e_22233
_jana_atom_site_adp_e_22333
_jana_atom_site_adp_e_23333
_jana_atom_site_adp_e_33333
? ? ? ? ? ? ? ? ? ? ? ? ? ? ? ? ? ? ? ? ? ? ?

loop_
_jana_atom_site_adp_f_label
_jana_atom_site_adp_f_type_symbol
_jana_atom_site_adp_f_111111
_jana_atom_site_adp_f_111112
_jana_atom_site_adp_f_111113
_jana_atom_site_adp_f_111122
_jana_atom_site_adp_f_111123
_jana_atom_site_adp_f_111133
_jana_atom_site_adp_f_111222
_jana_atom_site_adp_f_111223
_jana_atom_site_adp_f_111233
_jana_atom_site_adp_f_111333
_jana_atom_site_adp_f_112222
_jana_atom_site_adp_f_112223
_jana_atom_site_adp_f_112233
_jana_atom_site_adp_f_112333
_jana_atom_site_adp_f_113333
_jana_atom_site_adp_f_122222
_jana_atom_site_adp_f_122223
_jana_atom_site_adp_f_122233
_jana_atom_site_adp_f_122333
_jana_atom_site_adp_f_123333
_jana_atom_site_adp_f_133333
_jana_atom_site_adp_f_222222
_jana_atom_site_adp_f_222223
_jana_atom_site_adp_f_222233
_jana_atom_site_adp_f_222333
_jana_atom_site_adp_f_223333
_jana_atom_site_adp_f_233333
_jana_atom_site_adp_f_333333
? ? ? ? ? ? ? ? ? ? ? ? ? ? ? ? ? ? ? ? ? ? ? ? ? ? ? ? ? ?
